data_7046269
loop_
_publ_author_name
'Basu, Debashis'
'Woods, Toby J.'
'Rauchfuss, Thomas B.'

_publ_section_title
;
 Ni(ii) complexes of the phosphine-oxime
 Ph<sub>2</sub>PC<sub>6</sub>H<sub>4</sub>-2-CH[double bond, length as
 m-dash]NOH.
;
_journal_issue 21
_journal_name_full 'Dalton transactions (Cambridge, England : 2003)'
_journal_page_first 7256
_journal_page_last 7262
_journal_paper_doi 10.1039/c8dt01551a
_journal_volume 47
_journal_year 2018
_chemical_absolute_configuration ad
_chemical_formula_moiety 'C38 H30 N2 Ni O2 P2'
_chemical_formula_sum 'C38 H30 N2 Ni O2 P2'
_chemical_formula_weight 667.29
_space_group_crystal_system orthorhombic
_space_group_IT_number 29
_space_group_name_Hall 'P 2c -2ac'
_space_group_name_H-M_alt 'P c a 21'
_symmetry_space_group_name_Hall 'P 2c -2ac'
_symmetry_space_group_name_H-M 'P c a 21'
_atom_sites_solution_hydrogens geom
_audit_creation_method SHELXL-2014/7
_audit_update_record
;
2018-04-04 deposited with the CCDC.
2018-05-08 downloaded from the CCDC.
;
_cell_angle_alpha 90
_cell_angle_beta 90
_cell_angle_gamma 90
_cell_formula_units_Z 8
_cell_length_a 23.4743(8)
_cell_length_b 13.0781(4)
_cell_length_c 20.2265(7)
_cell_measurement_reflns_used 90686
_cell_measurement_temperature 100(2)
_cell_measurement_theta_max 26.41
_cell_measurement_theta_min 2.33
_cell_volume 6209.5(4)
_computing_cell_refinement 'SAINT V8.34A (Bruker, 2005)'
_computing_data_collection 'APEX2 V2014.9-0 (Bruker, 2014)'
_computing_data_reduction
; 
SAINT V8.34A, XPREP v2014/2, SADABS V2014/5 (Bruker, 2012 & 2014) 
;
_computing_molecular_graphics
; 
SHELXTL v2014-7 (Bruker, 2014), CrystalMaker v2.7.7 (CrystalMaker, 1994) 
;
_computing_publication_material 'XCIF V2014-2 (Bruker, 2014)'
_computing_structure_refinement 'SHELX-2014-7 (Sheldrick, 2015)'
_computing_structure_solution 'SHELXT-2014-7 (Sheldrick, 2015b)'
_diffrn_ambient_temperature 100(2)
_diffrn_measured_fraction_theta_full 0.999
_diffrn_measured_fraction_theta_max 0.995
_diffrn_measurement_device 'Bruker D8 Venture/Photon 100'
_diffrn_measurement_method 'profile data from \f and \w scans'
_diffrn_radiation_monochromator 'multilayer mirrors'
_diffrn_radiation_source 'microfocus sealed tube'
_diffrn_radiation_type MoK\a
_diffrn_radiation_wavelength 0.71073
_diffrn_radiation_wavelength_id dd37dsa
_diffrn_reflns_av_R_equivalents 0.0516
_diffrn_reflns_av_unetI/netI 0.0206
_diffrn_reflns_Laue_measured_fraction_full 0.999
_diffrn_reflns_Laue_measured_fraction_max 0.995
_diffrn_reflns_limit_h_max 28
_diffrn_reflns_limit_h_min -29
_diffrn_reflns_limit_k_max 16
_diffrn_reflns_limit_k_min -16
_diffrn_reflns_limit_l_max 25
_diffrn_reflns_limit_l_min -25
_diffrn_reflns_number 161076
_diffrn_reflns_point_group_measured_fraction_full 0.999
_diffrn_reflns_point_group_measured_fraction_max 0.995
_diffrn_reflns_theta_full 25.242
_diffrn_reflns_theta_max 26.415
_diffrn_reflns_theta_min 2.332
_exptl_absorpt_coefficient_mu 0.767
_exptl_absorpt_correction_T_max 0.9633
_exptl_absorpt_correction_T_min 0.8248
_exptl_absorpt_correction_type integration
_exptl_absorpt_process_details 'SADABS V2014/5 (Bruker, 2014)'
_exptl_crystal_colour red
_exptl_crystal_density_diffrn 1.428
_exptl_crystal_density_method 'not measured'
_exptl_crystal_description prism
_exptl_crystal_F_000 2768
_exptl_crystal_id dd37dsa
_exptl_crystal_preparation
; 
The data crystal was mounted using oil (Parantone-N, Exxon) to a 
0.3 mm cryo-loop (Hampton Research) with the (0 -1 4) scattering 
planes roughly normal to the spindle axis. 
;
_exptl_crystal_size_max 0.268
_exptl_crystal_size_mid 0.120
_exptl_crystal_size_min 0.066
_refine_diff_density_max 0.558
_refine_diff_density_min -0.276
_refine_diff_density_rms 0.051
_refine_ls_abs_structure_details 'Flack (1983),  6162 Friedels'
_refine_ls_abs_structure_Flack 0.329(9)
_refine_ls_extinction_method none
_refine_ls_goodness_of_fit_ref 1.045
_refine_ls_hydrogen_treatment constr
_refine_ls_matrix_type full
_refine_ls_number_parameters 812
_refine_ls_number_reflns 12698
_refine_ls_number_restraints 1
_refine_ls_restrained_S_all 1.045
_refine_ls_R_factor_all 0.0287
_refine_ls_R_factor_gt 0.0259
_refine_ls_shift/su_max 0.001
_refine_ls_shift/su_mean 0.000
_refine_ls_structure_factor_coef Fsqd
_refine_ls_weighting_details 'w=1/[\s^2^(Fo^2^)+(0.0299P)^2^+4.0914P] where P=(Fo^2^+2Fc^2^)/3'
_refine_ls_weighting_scheme calc
_refine_ls_wR_factor_gt 0.0611
_refine_ls_wR_factor_ref 0.0627
_reflns_Friedel_coverage 0.942
_reflns_Friedel_fraction_full 0.999
_reflns_Friedel_fraction_max 0.995
_reflns_number_gt 12158
_reflns_number_total 12698
_reflns_threshold_expression 'I > 2\s(I)'
_cod_data_source_file c8dt01551a2.cif
_cod_data_source_block dd37dsa
_cod_depositor_comments 'Adding full bibliography for 7046263--7046270.cif.'
_cod_database_code 7046269
_shelx_shelxl_version_number 2014/7
_shelx_space_group_comment
; 
The symmetry employed for this shelxl refinement is uniquely defined 
by the following loop, which should always be used as a source of 
symmetry information in preference to the above space-group names. 
They are only intended as comments. 
;
_shelx_estimated_absorpt_t_min 0.821
_shelx_estimated_absorpt_t_max 0.951

loop_
_space_group_symop_operation_xyz
'x, y, z'
'-x, -y, z+1/2'
'x+1/2, -y, z'
'-x+1/2, y, z+1/2'

loop_
_atom_site_label
_atom_site_type_symbol
_atom_site_fract_x
_atom_site_fract_y
_atom_site_fract_z
_atom_site_U_iso_or_equiv
_atom_site_adp_type
_atom_site_occupancy
_atom_site_site_symmetry_order
_atom_site_calc_flag
_atom_site_refinement_flags_posn
_atom_site_refinement_flags_adp
Ni1 Ni 0.71785(2) 0.54324(3) 0.62355(2) 0.00874(8) Uani 1 1 d . .
P1 P 0.62934(3) 0.49247(6) 0.61336(4) 0.00994(15) Uani 1 1 d . .
P2 P 0.80627(3) 0.53234(6) 0.59057(4) 0.00927(15) Uani 1 1 d . .
O1 O 0.75942(10) 0.49914(19) 0.73788(11) 0.0189(5) Uani 1 1 d . .
O2 O 0.67671(9) 0.72198(16) 0.60839(11) 0.0148(5) Uani 1 1 d . .
N1 N 0.72792(11) 0.4525(2) 0.69402(13) 0.0119(5) Uani 1 1 d . .
N2 N 0.70829(11) 0.6600(2) 0.57279(13) 0.0110(5) Uani 1 1 d . .
C1 C 0.63310(12) 0.3536(2) 0.61490(16) 0.0118(6) Uani 1 1 d . .
C2 C 0.67059(13) 0.3056(2) 0.66048(15) 0.0122(6) Uani 1 1 d . .
C3 C 0.66915(14) 0.1985(3) 0.66540(17) 0.0164(7) Uani 1 1 d . .
H3A H 0.6935 0.1651 0.6960 0.020 Uiso 1 1 calc R U
C4 C 0.63272(14) 0.1403(2) 0.62627(18) 0.0176(6) Uani 1 1 d . .
H4A H 0.6316 0.0681 0.6313 0.021 Uiso 1 1 calc R U
C5 C 0.59809(15) 0.1877(2) 0.58000(17) 0.0180(7) Uani 1 1 d . .
H5A H 0.5742 0.1478 0.5522 0.022 Uiso 1 1 calc R U
C6 C 0.59842(14) 0.2938(3) 0.57432(17) 0.0167(7) Uani 1 1 d . .
H6A H 0.5747 0.3259 0.5424 0.020 Uiso 1 1 calc R U
C7 C 0.70902(14) 0.3602(3) 0.70447(16) 0.0142(7) Uani 1 1 d . .
H7A H 0.7212 0.3262 0.7435 0.017 Uiso 1 1 calc R U
C8 C 0.57868(13) 0.5236(2) 0.67859(16) 0.0124(6) Uani 1 1 d . .
C9 C 0.58154(14) 0.6196(3) 0.70777(16) 0.0168(7) Uani 1 1 d . .
H9A H 0.6121 0.6643 0.6973 0.020 Uiso 1 1 calc R U
C10 C 0.53962(15) 0.6507(3) 0.75239(17) 0.0217(7) Uani 1 1 d . .
H10A H 0.5414 0.7168 0.7718 0.026 Uiso 1 1 calc R U
C11 C 0.49523(15) 0.5846(3) 0.76840(17) 0.0221(8) Uani 1 1 d . .
H11A H 0.4666 0.6056 0.7987 0.027 Uiso 1 1 calc R U
C12 C 0.49278(14) 0.4881(3) 0.74017(17) 0.0215(7) Uani 1 1 d . .
H12A H 0.4626 0.4430 0.7515 0.026 Uiso 1 1 calc R U
C13 C 0.53431(14) 0.4570(3) 0.69526(17) 0.0165(7) Uani 1 1 d . .
H13A H 0.5325 0.3908 0.6760 0.020 Uiso 1 1 calc R U
C14 C 0.59212(13) 0.5258(2) 0.53735(16) 0.0122(6) Uani 1 1 d . .
C15 C 0.62129(14) 0.5175(2) 0.47706(16) 0.0147(7) Uani 1 1 d . .
H15A H 0.6591 0.4914 0.4764 0.018 Uiso 1 1 calc R U
C16 C 0.59543(16) 0.5471(3) 0.41808(17) 0.0205(7) Uani 1 1 d . .
H16A H 0.6154 0.5409 0.3774 0.025 Uiso 1 1 calc R U
C17 C 0.54001(16) 0.5858(3) 0.41898(17) 0.0220(7) Uani 1 1 d . .
H17A H 0.5223 0.6066 0.3790 0.026 Uiso 1 1 calc R U
C18 C 0.51090(15) 0.5938(3) 0.47851(19) 0.0209(7) Uani 1 1 d . .
H18A H 0.4731 0.6197 0.4790 0.025 Uiso 1 1 calc R U
C19 C 0.53652(14) 0.5642(3) 0.53745(18) 0.0174(7) Uani 1 1 d . .
H19A H 0.5162 0.5701 0.5779 0.021 Uiso 1 1 calc R U
C20 C 0.80517(13) 0.5535(2) 0.50142(15) 0.0101(6) Uani 1 1 d . .
C21 C 0.76683(12) 0.6265(2) 0.47514(15) 0.0113(6) Uani 1 1 d . .
C22 C 0.76689(13) 0.6448(2) 0.40661(16) 0.0153(6) Uani 1 1 d . .
H22A H 0.7415 0.6940 0.3885 0.018 Uiso 1 1 calc R U
C23 C 0.80359(14) 0.5917(3) 0.36506(16) 0.0176(7) Uani 1 1 d . .
H23A H 0.8030 0.6045 0.3188 0.021 Uiso 1 1 calc R U
C24 C 0.84120(14) 0.5201(2) 0.39091(16) 0.0163(7) Uani 1 1 d . .
H24A H 0.8664 0.4841 0.3625 0.020 Uiso 1 1 calc R U
C25 C 0.84186(13) 0.5012(2) 0.45878(16) 0.0129(6) Uani 1 1 d . .
H25A H 0.8676 0.4521 0.4763 0.015 Uiso 1 1 calc R U
C26 C 0.72788(13) 0.6883(2) 0.51526(15) 0.0112(6) Uani 1 1 d . .
H26A H 0.7162 0.7528 0.4984 0.013 Uiso 1 1 calc R U
C27 C 0.85807(12) 0.6236(2) 0.62266(17) 0.0125(6) Uani 1 1 d . .
C28 C 0.85327(14) 0.6571(3) 0.68819(17) 0.0161(7) Uani 1 1 d . .
H28A H 0.8239 0.6306 0.7156 0.019 Uiso 1 1 calc R U
C29 C 0.89122(14) 0.7289(3) 0.71329(18) 0.0199(7) Uani 1 1 d . .
H29A H 0.8880 0.7513 0.7578 0.024 Uiso 1 1 calc R U
C30 C 0.93408(15) 0.7680(3) 0.67252(19) 0.0202(7) Uani 1 1 d . .
H30A H 0.9598 0.8176 0.6894 0.024 Uiso 1 1 calc R U
C31 C 0.93929(14) 0.7350(2) 0.60781(17) 0.0195(7) Uani 1 1 d . .
H31A H 0.9688 0.7615 0.5807 0.023 Uiso 1 1 calc R U
C32 C 0.90150(13) 0.6631(2) 0.58221(17) 0.0154(6) Uani 1 1 d . .
H32A H 0.9050 0.6409 0.5377 0.019 Uiso 1 1 calc R U
C33 C 0.83699(13) 0.4054(2) 0.59933(15) 0.0109(6) Uani 1 1 d . .
C34 C 0.80238(14) 0.3219(2) 0.58298(16) 0.0138(6) Uani 1 1 d . .
H34A H 0.7643 0.3331 0.5689 0.017 Uiso 1 1 calc R U
C35 C 0.82346(14) 0.2229(3) 0.58724(16) 0.0177(7) Uani 1 1 d . .
H35A H 0.8000 0.1665 0.5757 0.021 Uiso 1 1 calc R U
C36 C 0.87913(15) 0.2065(3) 0.60852(16) 0.0202(7) Uani 1 1 d . .
H36A H 0.8936 0.1388 0.6117 0.024 Uiso 1 1 calc R U
C37 C 0.91344(14) 0.2889(3) 0.62512(18) 0.0218(7) Uani 1 1 d . .
H37A H 0.9514 0.2774 0.6396 0.026 Uiso 1 1 calc R U
C38 C 0.89251(13) 0.3883(3) 0.62069(17) 0.0169(6) Uani 1 1 d . .
H38A H 0.9162 0.4445 0.6323 0.020 Uiso 1 1 calc R U
Ni2 Ni 0.61171(2) 0.95289(3) 0.37531(2) 0.00905(8) Uani 1 1 d . .
P3 P 0.52490(3) 0.97295(6) 0.41285(4) 0.00950(15) Uani 1 1 d . .
P4 P 0.70167(3) 0.99705(6) 0.38485(4) 0.00910(15) Uani 1 1 d . .
O3 O 0.64646(9) 0.77123(16) 0.38781(11) 0.0167(5) Uani 1 1 d . .
O4 O 0.57241(11) 0.9933(2) 0.25900(12) 0.0243(6) Uani 1 1 d . .
N3 N 0.61801(10) 0.8349(2) 0.42610(13) 0.0104(5) Uani 1 1 d . .
N4 N 0.60494(12) 1.0398(2) 0.30234(14) 0.0144(6) Uani 1 1 d . .
C39 C 0.52749(13) 0.9492(2) 0.50172(15) 0.0100(6) Uani 1 1 d . .
C40 C 0.56319(12) 0.8706(2) 0.52582(15) 0.0110(6) Uani 1 1 d . .
C41 C 0.56125(13) 0.8473(2) 0.59347(16) 0.0140(6) Uani 1 1 d . .
H41A H 0.5845 0.7937 0.6102 0.017 Uiso 1 1 calc R U
C42 C 0.52607(13) 0.9008(3) 0.63664(16) 0.0151(6) Uani 1 1 d . .
H42A H 0.5257 0.8842 0.6824 0.018 Uiso 1 1 calc R U
C43 C 0.49135(13) 0.9787(2) 0.61279(16) 0.0147(6) Uani 1 1 d . .
H43A H 0.4673 1.0156 0.6421 0.018 Uiso 1 1 calc R U
C44 C 0.49201(13) 1.0024(2) 0.54594(16) 0.0130(6) Uani 1 1 d . .
H44A H 0.4681 1.0554 0.5298 0.016 Uiso 1 1 calc R U
C45 C 0.59961(13) 0.8072(2) 0.48369(15) 0.0113(6) Uani 1 1 d . .
H45A H 0.6104 0.7417 0.4996 0.014 Uiso 1 1 calc R U
C46 C 0.47006(12) 0.8850(2) 0.38428(16) 0.0120(6) Uani 1 1 d . .
C47 C 0.47075(15) 0.8562(3) 0.31777(18) 0.0177(7) Uani 1 1 d . .
H47A H 0.4983 0.8845 0.2887 0.021 Uiso 1 1 calc R U
C48 C 0.43102(16) 0.7859(3) 0.29413(18) 0.0241(8) Uani 1 1 d . .
H48A H 0.4313 0.7666 0.2488 0.029 Uiso 1 1 calc R U
C49 C 0.39096(15) 0.7440(3) 0.3369(2) 0.0232(8) Uani 1 1 d . .
H49A H 0.3639 0.6961 0.3207 0.028 Uiso 1 1 calc R U
C50 C 0.39027(15) 0.7716(3) 0.40244(19) 0.0218(8) Uani 1 1 d . .
H50A H 0.3628 0.7426 0.4313 0.026 Uiso 1 1 calc R U
C51 C 0.42983(14) 0.8424(3) 0.42704(17) 0.0168(7) Uani 1 1 d . .
H51A H 0.4293 0.8612 0.4724 0.020 Uiso 1 1 calc R U
C52 C 0.49640(13) 1.1018(2) 0.40783(15) 0.0119(6) Uani 1 1 d . .
C53 C 0.53465(14) 1.1828(2) 0.41812(15) 0.0139(6) Uani 1 1 d . .
H53A H 0.5742 1.1694 0.4229 0.017 Uiso 1 1 calc R U
C54 C 0.51461(15) 1.2825(2) 0.42124(16) 0.0167(7) Uani 1 1 d . .
H54A H 0.5404 1.3372 0.4288 0.020 Uiso 1 1 calc R U
C55 C 0.45700(15) 1.3024(3) 0.41329(17) 0.0203(7) Uani 1 1 d . .
H55A H 0.4435 1.3708 0.4158 0.024 Uiso 1 1 calc R U
C56 C 0.41901(14) 1.2235(3) 0.40175(17) 0.0204(7) Uani 1 1 d . .
H56A H 0.3797 1.2378 0.3959 0.025 Uiso 1 1 calc R U
C57 C 0.43854(13) 1.1229(2) 0.39871(16) 0.0161(7) Uani 1 1 d . .
H57A H 0.4125 1.0687 0.3905 0.019 Uiso 1 1 calc R U
C58 C 0.70094(12) 1.1358(2) 0.38064(17) 0.0117(6) Uani 1 1 d . .
C59 C 0.66721(13) 1.1834(2) 0.33118(15) 0.0131(6) Uani 1 1 d . .
C60 C 0.67177(14) 1.2888(3) 0.32211(17) 0.0174(7) Uani 1 1 d . .
H60A H 0.6509 1.3206 0.2875 0.021 Uiso 1 1 calc R U
C61 C 0.70618(14) 1.3484(2) 0.36262(17) 0.0172(7) Uani 1 1 d . .
H61A H 0.7088 1.4201 0.3556 0.021 Uiso 1 1 calc R U
C62 C 0.73673(14) 1.3024(3) 0.41346(17) 0.0182(7) Uani 1 1 d . .
H62A H 0.7591 1.3431 0.4425 0.022 Uiso 1 1 calc R U
C63 C 0.73469(14) 1.1972(3) 0.42190(16) 0.0147(6) Uani 1 1 d . .
H63A H 0.7565 1.1663 0.4561 0.018 Uiso 1 1 calc R U
C64 C 0.62815(14) 1.1280(3) 0.28760(16) 0.0164(7) Uani 1 1 d . .
H64A H 0.6191 1.1578 0.2461 0.020 Uiso 1 1 calc R U
C65 C 0.75132(13) 0.9574(2) 0.32032(15) 0.0115(6) Uani 1 1 d . .
C66 C 0.74047(14) 0.8658(2) 0.28740(15) 0.0142(6) Uani 1 1 d . .
H66A H 0.7062 0.8294 0.2956 0.017 Uiso 1 1 calc R U
C67 C 0.78011(14) 0.8279(3) 0.24235(17) 0.0192(7) Uani 1 1 d . .
H67A H 0.7725 0.7663 0.2191 0.023 Uiso 1 1 calc R U
C68 C 0.83073(14) 0.8801(3) 0.23157(16) 0.0173(7) Uani 1 1 d . .
H68A H 0.8581 0.8530 0.2018 0.021 Uiso 1 1 calc R U
C69 C 0.84161(14) 0.9714(3) 0.26386(16) 0.0162(7) Uani 1 1 d . .
H69A H 0.8763 1.0070 0.2561 0.019 Uiso 1 1 calc R U
C70 C 0.80150(14) 1.0112(2) 0.30786(16) 0.0140(6) Uani 1 1 d . .
H70A H 0.8084 1.0746 0.3293 0.017 Uiso 1 1 calc R U
C71 C 0.73896(13) 0.9651(2) 0.46125(16) 0.0112(6) Uani 1 1 d . .
C72 C 0.71101(14) 0.9812(3) 0.52152(17) 0.0166(7) Uani 1 1 d . .
H72A H 0.6736 1.0089 0.5219 0.020 Uiso 1 1 calc R U
C73 C 0.73767(15) 0.9569(3) 0.58079(17) 0.0202(7) Uani 1 1 d . .
H73A H 0.7185 0.9689 0.6215 0.024 Uiso 1 1 calc R U
C74 C 0.79236(15) 0.9150(3) 0.58101(17) 0.0211(7) Uani 1 1 d . .
H74A H 0.8106 0.8986 0.6216 0.025 Uiso 1 1 calc R U
C75 C 0.81972(15) 0.8978(3) 0.52160(18) 0.0205(7) Uani 1 1 d . .
H75A H 0.8567 0.8685 0.5214 0.025 Uiso 1 1 calc R U
C76 C 0.79353(14) 0.9231(3) 0.46182(16) 0.0163(7) Uani 1 1 d . .
H76A H 0.8130 0.9117 0.4213 0.020 Uiso 1 1 calc R U

loop_
_atom_site_aniso_label
_atom_site_aniso_U_11
_atom_site_aniso_U_22
_atom_site_aniso_U_33
_atom_site_aniso_U_23
_atom_site_aniso_U_13
_atom_site_aniso_U_12
Ni1 0.00554(17) 0.00941(17) 0.01127(18) 0.00120(16) -0.00048(14) -0.00063(13)
P1 0.0063(3) 0.0094(3) 0.0142(4) 0.0013(3) -0.0018(3) -0.0008(3)
P2 0.0058(4) 0.0094(4) 0.0126(4) 0.0004(3) -0.0007(3) -0.0001(3)
O1 0.0192(12) 0.0244(13) 0.0133(11) -0.0005(10) -0.0050(10) -0.0084(10)
O2 0.0128(11) 0.0134(10) 0.0183(12) -0.0026(9) 0.0033(9) 0.0041(8)
N1 0.0082(12) 0.0165(14) 0.0109(13) -0.0002(10) -0.0018(10) -0.0003(10)
N2 0.0051(11) 0.0111(13) 0.0168(14) -0.0009(11) -0.0015(10) 0.0005(10)
C1 0.0107(14) 0.0097(14) 0.0151(16) 0.0036(12) 0.0021(12) -0.0012(11)
C2 0.0081(14) 0.0145(15) 0.0140(15) 0.0008(12) 0.0033(11) -0.0006(12)
C3 0.0132(15) 0.0160(16) 0.0199(17) 0.0051(13) 0.0027(12) 0.0022(12)
C4 0.0205(16) 0.0106(15) 0.0217(16) -0.0007(13) 0.0045(14) -0.0013(12)
C5 0.0176(16) 0.0135(16) 0.0229(17) -0.0027(13) -0.0010(13) -0.0044(13)
C6 0.0142(16) 0.0165(16) 0.0195(16) 0.0006(13) -0.0023(13) -0.0031(13)
C7 0.0115(15) 0.0183(17) 0.0128(15) 0.0058(13) 0.0003(12) 0.0003(13)
C8 0.0085(15) 0.0159(16) 0.0128(15) 0.0040(12) -0.0019(12) 0.0005(12)
C9 0.0162(16) 0.0178(17) 0.0164(16) 0.0019(13) 0.0006(13) -0.0037(13)
C10 0.0268(19) 0.0223(18) 0.0160(16) -0.0024(14) 0.0026(14) 0.0022(15)
C11 0.0162(17) 0.034(2) 0.0159(16) -0.0017(15) 0.0050(13) 0.0003(15)
C12 0.0136(16) 0.030(2) 0.0206(17) -0.0011(15) 0.0022(13) -0.0070(14)
C13 0.0125(15) 0.0184(17) 0.0185(17) -0.0006(13) -0.0004(12) -0.0047(13)
C14 0.0116(16) 0.0088(15) 0.0162(16) 0.0018(12) -0.0051(12) -0.0024(12)
C15 0.0140(16) 0.0123(15) 0.0177(17) -0.0023(13) 0.0000(13) -0.0009(12)
C16 0.0276(19) 0.0190(17) 0.0148(17) -0.0022(14) -0.0013(14) -0.0008(14)
C17 0.0287(19) 0.0186(17) 0.0186(17) 0.0019(14) -0.0119(15) -0.0030(14)
C18 0.0114(16) 0.0210(18) 0.0303(19) 0.0052(15) -0.0068(14) -0.0007(13)
C19 0.0103(15) 0.0188(17) 0.0230(18) 0.0032(13) -0.0003(13) -0.0012(13)
C20 0.0069(14) 0.0109(14) 0.0124(15) 0.0008(12) -0.0005(11) -0.0057(11)
C21 0.0073(14) 0.0110(15) 0.0156(15) 0.0005(12) -0.0016(11) -0.0029(11)
C22 0.0115(15) 0.0161(16) 0.0182(16) 0.0024(13) -0.0014(12) -0.0026(12)
C23 0.0186(17) 0.0207(16) 0.0134(16) -0.0005(13) 0.0016(13) -0.0072(13)
C24 0.0161(16) 0.0153(16) 0.0175(17) -0.0048(12) 0.0053(12) -0.0041(12)
C25 0.0108(15) 0.0095(14) 0.0184(16) 0.0000(12) -0.0001(12) -0.0009(12)
C26 0.0088(14) 0.0093(14) 0.0154(15) 0.0012(12) -0.0018(12) -0.0009(11)
C27 0.0069(13) 0.0104(14) 0.0202(15) 0.0009(13) -0.0029(13) 0.0001(10)
C28 0.0104(15) 0.0178(17) 0.0201(16) -0.0027(13) -0.0014(12) 0.0011(12)
C29 0.0176(16) 0.0186(17) 0.0235(18) -0.0054(14) -0.0028(14) 0.0006(13)
C30 0.0153(16) 0.0109(16) 0.0344(19) -0.0004(14) -0.0105(14) -0.0023(13)
C31 0.0115(15) 0.0162(16) 0.031(2) 0.0084(14) -0.0020(14) -0.0057(12)
C32 0.0127(15) 0.0145(15) 0.0191(16) 0.0018(13) -0.0031(13) -0.0026(12)
C33 0.0110(15) 0.0106(14) 0.0112(14) 0.0004(12) 0.0021(11) 0.0015(11)
C34 0.0118(15) 0.0160(16) 0.0135(15) 0.0017(12) 0.0011(12) 0.0010(12)
C35 0.0196(17) 0.0156(16) 0.0177(16) -0.0010(13) 0.0007(13) -0.0009(13)
C36 0.0244(17) 0.0155(16) 0.0208(17) 0.0044(14) 0.0040(13) 0.0099(13)
C37 0.0138(15) 0.0239(17) 0.0276(18) 0.0024(15) -0.0015(15) 0.0082(13)
C38 0.0114(15) 0.0178(15) 0.0216(17) 0.0011(13) -0.0006(13) 0.0000(11)
Ni2 0.00608(17) 0.01029(18) 0.01078(18) 0.00120(16) 0.00013(15) -0.00035(13)
P3 0.0058(3) 0.0102(4) 0.0125(4) -0.0003(3) -0.0007(3) -0.0001(3)
P4 0.0062(3) 0.0097(3) 0.0114(4) 0.0004(3) 0.0008(3) -0.0002(3)
O3 0.0169(11) 0.0129(11) 0.0203(12) -0.0007(9) 0.0066(9) 0.0046(9)
O4 0.0276(14) 0.0294(14) 0.0159(12) 0.0018(10) -0.0110(10) -0.0151(11)
N3 0.0065(12) 0.0112(13) 0.0136(13) -0.0014(10) 0.0004(10) -0.0001(10)
N4 0.0117(13) 0.0176(14) 0.0140(14) 0.0001(11) -0.0022(11) -0.0019(11)
C39 0.0085(14) 0.0095(14) 0.0121(14) -0.0014(12) 0.0013(11) -0.0028(11)
C40 0.0054(14) 0.0109(14) 0.0165(15) 0.0000(12) -0.0005(11) -0.0034(11)
C41 0.0113(15) 0.0147(15) 0.0159(15) 0.0021(12) -0.0010(12) -0.0034(12)
C42 0.0134(15) 0.0198(16) 0.0121(15) 0.0007(12) -0.0003(12) -0.0071(12)
C43 0.0124(15) 0.0145(15) 0.0172(16) -0.0040(13) 0.0040(12) -0.0039(11)
C44 0.0102(15) 0.0103(15) 0.0185(16) -0.0025(12) 0.0005(12) -0.0005(12)
C45 0.0091(14) 0.0081(14) 0.0167(16) 0.0015(12) -0.0014(12) -0.0005(11)
C46 0.0067(13) 0.0099(14) 0.0193(16) 0.0006(12) -0.0037(12) 0.0017(11)
C47 0.0128(16) 0.0179(17) 0.0225(17) -0.0034(14) -0.0025(13) -0.0032(13)
C48 0.0220(18) 0.0264(19) 0.0238(18) -0.0072(15) -0.0087(15) -0.0020(15)
C49 0.0166(17) 0.0151(17) 0.038(2) 0.0007(15) -0.0125(15) -0.0045(13)
C50 0.0125(16) 0.0205(18) 0.0323(19) 0.0064(15) -0.0040(14) -0.0055(13)
C51 0.0114(15) 0.0177(16) 0.0214(17) 0.0003(13) -0.0016(12) -0.0016(13)
C52 0.0109(15) 0.0121(15) 0.0128(14) 0.0019(12) 0.0015(11) 0.0031(11)
C53 0.0126(15) 0.0153(16) 0.0137(15) -0.0003(13) -0.0017(12) -0.0018(12)
C54 0.0242(18) 0.0112(15) 0.0148(16) 0.0006(12) 0.0009(13) -0.0026(13)
C55 0.0281(19) 0.0137(16) 0.0191(16) 0.0033(13) 0.0070(14) 0.0066(13)
C56 0.0135(16) 0.0218(17) 0.0260(18) 0.0062(14) 0.0057(13) 0.0071(13)
C57 0.0099(15) 0.0147(15) 0.0236(17) 0.0044(13) 0.0015(12) 0.0014(12)
C58 0.0084(13) 0.0126(14) 0.0142(15) -0.0001(13) 0.0029(12) -0.0002(11)
C59 0.0100(15) 0.0153(15) 0.0140(15) 0.0031(12) 0.0031(12) 0.0011(12)
C60 0.0143(16) 0.0180(16) 0.0198(16) 0.0064(13) 0.0023(13) 0.0015(12)
C61 0.0178(15) 0.0106(14) 0.0233(18) 0.0009(13) 0.0077(13) 0.0001(12)
C62 0.0176(17) 0.0157(16) 0.0214(17) -0.0033(14) 0.0028(13) -0.0039(13)
C63 0.0128(15) 0.0159(16) 0.0154(16) 0.0015(13) -0.0010(12) 0.0003(12)
C64 0.0157(16) 0.0190(17) 0.0146(16) 0.0054(13) -0.0033(13) -0.0018(13)
C65 0.0081(14) 0.0148(16) 0.0115(15) 0.0022(12) 0.0013(11) 0.0024(12)
C66 0.0134(15) 0.0162(16) 0.0131(15) 0.0003(12) 0.0014(12) -0.0030(12)
C67 0.0212(17) 0.0178(17) 0.0186(17) -0.0042(13) 0.0054(13) -0.0020(13)
C68 0.0160(16) 0.0189(17) 0.0170(16) 0.0016(13) 0.0060(12) 0.0049(13)
C69 0.0097(15) 0.0217(17) 0.0172(16) 0.0043(13) 0.0036(12) -0.0007(13)
C70 0.0141(15) 0.0143(15) 0.0136(15) 0.0001(12) 0.0007(12) -0.0004(12)
C71 0.0111(15) 0.0089(14) 0.0136(15) 0.0011(12) -0.0011(12) -0.0012(11)
C72 0.0134(16) 0.0194(17) 0.0168(17) -0.0008(14) 0.0004(13) 0.0018(13)
C73 0.0227(19) 0.0227(18) 0.0153(17) 0.0015(14) 0.0000(14) 0.0014(14)
C74 0.0233(18) 0.0219(18) 0.0183(17) 0.0062(14) -0.0066(14) -0.0005(14)
C75 0.0113(16) 0.0264(19) 0.0237(18) 0.0063(15) -0.0033(13) 0.0051(14)
C76 0.0118(16) 0.0213(17) 0.0157(16) 0.0036(13) 0.0019(12) 0.0026(13)

loop_
_atom_type_symbol
_atom_type_description
_atom_type_scat_dispersion_real
_atom_type_scat_dispersion_imag
_atom_type_scat_source
C C 0.0033 0.0016 'International Tables Vol C Tables 4.2.6.8 and 6.1.1.4'
H H 0.0000 0.0000 'International Tables Vol C Tables 4.2.6.8 and 6.1.1.4'
N N 0.0061 0.0033 'International Tables Vol C Tables 4.2.6.8 and 6.1.1.4'
O O 0.0106 0.0060 'International Tables Vol C Tables 4.2.6.8 and 6.1.1.4'
P P 0.1023 0.0942 'International Tables Vol C Tables 4.2.6.8 and 6.1.1.4'
Ni Ni 0.3393 1.1124 'International Tables Vol C Tables 4.2.6.8 and 6.1.1.4'

loop_
_exptl_crystal_face_index_h
_exptl_crystal_face_index_k
_exptl_crystal_face_index_l
_exptl_crystal_face_perp_dist
0.00 1.00 0.00 0.1210
0.00 -1.00 0.00 0.1340
0.00 0.00 1.00 0.0270
0.00 0.00 -1.00 0.0330
1.00 0.00 0.00 0.0580

loop_
_geom_angle_atom_site_label_1
_geom_angle_atom_site_label_2
_geom_angle_atom_site_label_3
_geom_angle
N2 Ni1 N1 163.82(12)
N2 Ni1 P2 89.98(8)
N1 Ni1 P2 94.09(9)
N2 Ni1 P1 94.75(8)
N1 Ni1 P1 89.96(8)
P2 Ni1 P1 148.47(4)
C1 P1 C14 106.08(15)
C1 P1 C8 104.04(15)
C14 P1 C8 104.16(15)
C1 P1 Ni1 104.78(10)
C14 P1 Ni1 117.50(11)
C8 P1 Ni1 118.87(11)
C33 P2 C27 107.36(14)
C33 P2 C20 103.91(14)
C27 P2 C20 105.18(15)
C33 P2 Ni1 113.99(10)
C27 P2 Ni1 118.82(10)
C20 P2 Ni1 106.17(10)
C7 N1 O1 121.0(3)
C7 N1 Ni1 132.0(2)
O1 N1 Ni1 107.0(2)
C26 N2 O2 120.9(3)
C26 N2 Ni1 133.2(2)
O2 N2 Ni1 105.83(19)
C6 C1 C2 119.7(3)
C6 C1 P1 121.4(2)
C2 C1 P1 118.8(2)
C3 C2 C1 118.1(3)
C3 C2 C7 117.5(3)
C1 C2 C7 124.4(3)
C4 C3 C2 121.3(3)
C4 C3 H3A 119.4
C2 C3 H3A 119.4
C5 C4 C3 120.0(3)
C5 C4 H4A 120.0
C3 C4 H4A 120.0
C4 C5 C6 119.9(3)
C4 C5 H5A 120.1
C6 C5 H5A 120.1
C5 C6 C1 120.9(3)
C5 C6 H6A 119.6
C1 C6 H6A 119.6
N1 C7 C2 124.5(3)
N1 C7 H7A 117.7
C2 C7 H7A 117.7
C9 C8 C13 119.8(3)
C9 C8 P1 118.6(2)
C13 C8 P1 121.4(3)
C8 C9 C10 120.3(3)
C8 C9 H9A 119.9
C10 C9 H9A 119.9
C11 C10 C9 119.8(3)
C11 C10 H10A 120.1
C9 C10 H10A 120.1
C12 C11 C10 120.0(3)
C12 C11 H11A 120.0
C10 C11 H11A 120.0
C11 C12 C13 120.4(3)
C11 C12 H12A 119.8
C13 C12 H12A 119.8
C12 C13 C8 119.7(3)
C12 C13 H13A 120.1
C8 C13 H13A 120.1
C19 C14 C15 119.0(3)
C19 C14 P1 122.2(3)
C15 C14 P1 118.7(2)
C16 C15 C14 120.7(3)
C16 C15 H15A 119.7
C14 C15 H15A 119.7
C15 C16 C17 119.7(3)
C15 C16 H16A 120.1
C17 C16 H16A 120.1
C18 C17 C16 119.8(3)
C18 C17 H17A 120.1
C16 C17 H17A 120.1
C17 C18 C19 120.7(3)
C17 C18 H18A 119.7
C19 C18 H18A 119.7
C18 C19 C14 120.2(3)
C18 C19 H19A 119.9
C14 C19 H19A 119.9
C25 C20 C21 119.3(3)
C25 C20 P2 121.8(2)
C21 C20 P2 118.8(2)
C22 C21 C20 118.9(3)
C22 C21 C26 116.9(3)
C20 C21 C26 124.1(3)
C23 C22 C21 120.8(3)
C23 C22 H22A 119.6
C21 C22 H22A 119.6
C22 C23 C24 120.2(3)
C22 C23 H23A 119.9
C24 C23 H23A 119.9
C23 C24 C25 119.8(3)
C23 C24 H24A 120.1
C25 C24 H24A 120.1
C24 C25 C20 120.9(3)
C24 C25 H25A 119.5
C20 C25 H25A 119.5
N2 C26 C21 123.8(3)
N2 C26 H26A 118.1
C21 C26 H26A 118.1
C28 C27 C32 119.6(3)
C28 C27 P2 119.2(2)
C32 C27 P2 121.1(3)
C29 C28 C27 120.4(3)
C29 C28 H28A 119.8
C27 C28 H28A 119.8
C28 C29 C30 119.5(3)
C28 C29 H29A 120.2
C30 C29 H29A 120.2
C31 C30 C29 120.5(3)
C31 C30 H30A 119.7
C29 C30 H30A 119.7
C30 C31 C32 120.4(3)
C30 C31 H31A 119.8
C32 C31 H31A 119.8
C31 C32 C27 119.6(3)
C31 C32 H32A 120.2
C27 C32 H32A 120.2
C38 C33 C34 119.5(3)
C38 C33 P2 123.2(2)
C34 C33 P2 117.3(2)
C35 C34 C33 120.4(3)
C35 C34 H34A 119.8
C33 C34 H34A 119.8
C34 C35 C36 119.8(3)
C34 C35 H35A 120.1
C36 C35 H35A 120.1
C37 C36 C35 120.1(3)
C37 C36 H36A 120.0
C35 C36 H36A 120.0
C36 C37 C38 120.3(3)
C36 C37 H37A 119.8
C38 C37 H37A 119.8
C33 C38 C37 120.0(3)
C33 C38 H38A 120.0
C37 C38 H38A 120.0
N3 Ni2 N4 161.31(12)
N3 Ni2 P3 88.96(8)
N4 Ni2 P3 96.99(9)
N3 Ni2 P4 95.35(8)
N4 Ni2 P4 89.50(9)
P3 Ni2 P4 146.31(4)
C52 P3 C46 107.94(14)
C52 P3 C39 103.03(14)
C46 P3 C39 103.21(14)
C52 P3 Ni2 115.74(10)
C46 P3 Ni2 118.18(10)
C39 P3 Ni2 106.86(10)
C58 P4 C71 105.86(15)
C58 P4 C65 104.84(14)
C71 P4 C65 103.54(15)
C58 P4 Ni2 104.44(10)
C71 P4 Ni2 118.36(11)
C65 P4 Ni2 118.44(11)
C45 N3 O3 121.4(3)
C45 N3 Ni2 134.6(2)
O3 N3 Ni2 103.88(19)
C64 N4 O4 119.9(3)
C64 N4 Ni2 132.8(2)
O4 N4 Ni2 107.1(2)
C44 C39 C40 119.5(3)
C44 C39 P3 121.5(2)
C40 C39 P3 118.9(2)
C41 C40 C39 118.4(3)
C41 C40 C45 117.6(3)
C39 C40 C45 123.9(3)
C42 C41 C40 121.5(3)
C42 C41 H41A 119.3
C40 C41 H41A 119.3
C43 C42 C41 119.9(3)
C43 C42 H42A 120.0
C41 C42 H42A 120.0
C44 C43 C42 119.7(3)
C44 C43 H43A 120.2
C42 C43 H43A 120.2
C43 C44 C39 121.1(3)
C43 C44 H44A 119.5
C39 C44 H44A 119.5
N3 C45 C40 124.1(3)
N3 C45 H45A 117.9
C40 C45 H45A 117.9
C51 C46 C47 119.8(3)
C51 C46 P3 122.3(3)
C47 C46 P3 117.9(2)
C48 C47 C46 120.0(3)
C48 C47 H47A 120.0
C46 C47 H47A 120.0
C49 C48 C47 119.9(3)
C49 C48 H48A 120.0
C47 C48 H48A 120.0
C50 C49 C48 120.3(3)
C50 C49 H49A 119.8
C48 C49 H49A 119.8
C49 C50 C51 120.5(3)
C49 C50 H50A 119.7
C51 C50 H50A 119.7
C46 C51 C50 119.4(3)
C46 C51 H51A 120.3
C50 C51 H51A 120.3
C57 C52 C53 119.5(3)
C57 C52 P3 123.2(2)
C53 C52 P3 117.1(2)
C54 C53 C52 119.9(3)
C54 C53 H53A 120.0
C52 C53 H53A 120.0
C55 C54 C53 120.2(3)
C55 C54 H54A 119.9
C53 C54 H54A 119.9
C56 C55 C54 120.5(3)
C56 C55 H55A 119.8
C54 C55 H55A 119.8
C55 C56 C57 120.0(3)
C55 C56 H56A 120.0
C57 C56 H56A 120.0
C56 C57 C52 120.0(3)
C56 C57 H57A 120.0
C52 C57 H57A 120.0
C63 C58 C59 118.9(3)
C63 C58 P4 122.6(2)
C59 C58 P4 118.4(2)
C60 C59 C58 118.9(3)
C60 C59 C64 117.3(3)
C58 C59 C64 123.8(3)
C61 C60 C59 121.4(3)
C61 C60 H60A 119.3
C59 C60 H60A 119.3
C60 C61 C62 119.6(3)
C60 C61 H61A 120.2
C62 C61 H61A 120.2
C63 C62 C61 120.2(3)
C63 C62 H62A 119.9
C61 C62 H62A 119.9
C62 C63 C58 120.9(3)
C62 C63 H63A 119.5
C58 C63 H63A 119.5
N4 C64 C59 124.0(3)
N4 C64 H64A 118.0
C59 C64 H64A 118.0
C66 C65 C70 120.1(3)
C66 C65 P4 118.0(2)
C70 C65 P4 121.7(2)
C67 C66 C65 119.8(3)
C67 C66 H66A 120.1
C65 C66 H66A 120.1
C68 C67 C66 119.9(3)
C68 C67 H67A 120.0
C66 C67 H67A 120.0
C69 C68 C67 120.5(3)
C69 C68 H68A 119.7
C67 C68 H68A 119.7
C68 C69 C70 119.8(3)
C68 C69 H69A 120.1
C70 C69 H69A 120.1
C65 C70 C69 119.8(3)
C65 C70 H70A 120.1
C69 C70 H70A 120.1
C76 C71 C72 118.9(3)
C76 C71 P4 122.6(3)
C72 C71 P4 118.6(2)
C73 C72 C71 120.4(3)
C73 C72 H72A 119.8
C71 C72 H72A 119.8
C72 C73 C74 120.4(3)
C72 C73 H73A 119.8
C74 C73 H73A 119.8
C75 C74 C73 119.3(3)
C75 C74 H74A 120.4
C73 C74 H74A 120.4
C74 C75 C76 120.7(3)
C74 C75 H75A 119.7
C76 C75 H75A 119.7
C71 C76 C75 120.3(3)
C71 C76 H76A 119.8
C75 C76 H76A 119.8

loop_
_geom_bond_atom_site_label_1
_geom_bond_atom_site_label_2
_geom_bond_distance
Ni1 N2 1.854(3)
Ni1 N1 1.870(3)
Ni1 P2 2.1849(8)
Ni1 P1 2.1909(8)
P1 C1 1.819(3)
P1 C14 1.821(3)
P1 C8 1.822(3)
P2 C33 1.818(3)
P2 C27 1.823(3)
P2 C20 1.825(3)
O1 N1 1.306(3)
O2 N2 1.313(3)
N1 C7 1.303(4)
N2 C26 1.305(4)
C1 C6 1.396(5)
C1 C2 1.421(4)
C2 C3 1.405(5)
C2 C7 1.454(5)
C3 C4 1.391(5)
C3 H3A 0.9500
C4 C5 1.386(5)
C4 H4A 0.9500
C5 C6 1.392(5)
C5 H5A 0.9500
C6 H6A 0.9500
C7 H7A 0.9500
C8 C9 1.389(5)
C8 C13 1.399(4)
C9 C10 1.396(5)
C9 H9A 0.9500
C10 C11 1.393(5)
C10 H10A 0.9500
C11 C12 1.386(5)
C11 H11A 0.9500
C12 C13 1.393(5)
C12 H12A 0.9500
C13 H13A 0.9500
C14 C19 1.398(5)
C14 C15 1.403(5)
C15 C16 1.393(5)
C15 H15A 0.9500
C16 C17 1.396(5)
C16 H16A 0.9500
C17 C18 1.388(5)
C17 H17A 0.9500
C18 C19 1.390(5)
C18 H18A 0.9500
C19 H19A 0.9500
C20 C25 1.397(4)
C20 C21 1.415(4)
C21 C22 1.407(5)
C21 C26 1.466(4)
C22 C23 1.389(5)
C22 H22A 0.9500
C23 C24 1.390(5)
C23 H23A 0.9500
C24 C25 1.395(5)
C24 H24A 0.9500
C25 H25A 0.9500
C26 H26A 0.9500
C27 C28 1.401(5)
C27 C32 1.405(4)
C28 C29 1.391(5)
C28 H28A 0.9500
C29 C30 1.398(5)
C29 H29A 0.9500
C30 C31 1.384(5)
C30 H30A 0.9500
C31 C32 1.392(5)
C31 H31A 0.9500
C32 H32A 0.9500
C33 C38 1.391(4)
C33 C34 1.400(4)
C34 C35 1.390(5)
C34 H34A 0.9500
C35 C36 1.392(5)
C35 H35A 0.9500
C36 C37 1.386(5)
C36 H36A 0.9500
C37 C38 1.394(5)
C37 H37A 0.9500
C38 H38A 0.9500
Ni2 N3 1.860(3)
Ni2 N4 1.870(3)
Ni2 P3 2.1905(8)
Ni2 P4 2.1977(8)
P3 C52 1.816(3)
P3 C46 1.820(3)
P3 C39 1.825(3)
P4 C58 1.817(3)
P4 C71 1.825(3)
P4 C65 1.825(3)
O3 N3 1.319(3)
O4 N4 1.312(4)
N3 C45 1.294(4)
N4 C64 1.310(4)
C39 C44 1.406(4)
C39 C40 1.413(4)
C40 C41 1.403(5)
C40 C45 1.464(4)
C41 C42 1.391(5)
C41 H41A 0.9500
C42 C43 1.391(5)
C42 H42A 0.9500
C43 C44 1.387(5)
C43 H43A 0.9500
C44 H44A 0.9500
C45 H45A 0.9500
C46 C51 1.397(5)
C46 C47 1.397(5)
C47 C48 1.394(5)
C47 H47A 0.9500
C48 C49 1.390(5)
C48 H48A 0.9500
C49 C50 1.374(5)
C49 H49A 0.9500
C50 C51 1.402(5)
C50 H50A 0.9500
C51 H51A 0.9500
C52 C57 1.398(4)
C52 C53 1.404(4)
C53 C54 1.387(5)
C53 H53A 0.9500
C54 C55 1.387(5)
C54 H54A 0.9500
C55 C56 1.384(5)
C55 H55A 0.9500
C56 C57 1.395(5)
C56 H56A 0.9500
C57 H57A 0.9500
C58 C63 1.403(4)
C58 C59 1.419(4)
C59 C60 1.395(5)
C59 C64 1.464(5)
C60 C61 1.390(5)
C60 H60A 0.9500
C61 C62 1.391(5)
C61 H61A 0.9500
C62 C63 1.387(5)
C62 H62A 0.9500
C63 H63A 0.9500
C64 H64A 0.9500
C65 C66 1.394(4)
C65 C70 1.395(5)
C66 C67 1.394(5)
C66 H66A 0.9500
C67 C68 1.388(5)
C67 H67A 0.9500
C68 C69 1.385(5)
C68 H68A 0.9500
C69 C70 1.396(5)
C69 H69A 0.9500
C70 H70A 0.9500
C71 C76 1.394(4)
C71 C72 1.400(5)
C72 C73 1.389(5)
C72 H72A 0.9500
C73 C74 1.396(5)
C73 H73A 0.9500
C74 C75 1.381(5)
C74 H74A 0.9500
C75 C76 1.396(5)
C75 H75A 0.9500
C76 H76A 0.9500

loop_
_geom_hbond_atom_site_label_D
_geom_hbond_atom_site_label_H
_geom_hbond_atom_site_label_A
_geom_hbond_distance_DH
_geom_hbond_distance_HA
_geom_hbond_distance_DA
_geom_hbond_angle_DHA
C9 H9A O2 0.95 2.47 3.290(4) 144.5
C28 H28A O1 0.95 2.34 3.183(4) 148.3
C47 H47A O4 0.95 2.33 3.213(4) 155.2
C66 H66A O3 0.95 2.45 3.244(4) 140.6

loop_
_geom_torsion_atom_site_label_1
_geom_torsion_atom_site_label_2
_geom_torsion_atom_site_label_3
_geom_torsion_atom_site_label_4
_geom_torsion
N2 Ni1 N1 C7 144.9(4)
P2 Ni1 N1 C7 -110.9(3)
P1 Ni1 N1 C7 37.8(3)
N2 Ni1 N1 O1 -33.8(5)
P2 Ni1 N1 O1 70.34(19)
P1 Ni1 N1 O1 -140.96(19)
N1 Ni1 N2 C26 140.9(4)
P2 Ni1 N2 C26 36.1(3)
P1 Ni1 N2 C26 -112.6(3)
N1 Ni1 N2 O2 -35.9(5)
P2 Ni1 N2 O2 -140.66(17)
P1 Ni1 N2 O2 70.55(17)
C14 P1 C1 C6 -16.5(3)
C8 P1 C1 C6 93.0(3)
Ni1 P1 C1 C6 -141.5(3)
C14 P1 C1 C2 166.1(2)
C8 P1 C1 C2 -84.3(3)
Ni1 P1 C1 C2 41.2(3)
C6 C1 C2 C3 -3.3(5)
P1 C1 C2 C3 174.2(2)
C6 C1 C2 C7 179.2(3)
P1 C1 C2 C7 -3.3(4)
C1 C2 C3 C4 0.9(5)
C7 C2 C3 C4 178.5(3)
C2 C3 C4 C5 1.9(5)
C3 C4 C5 C6 -2.2(5)
C4 C5 C6 C1 -0.2(5)
C2 C1 C6 C5 3.0(5)
P1 C1 C6 C5 -174.4(3)
O1 N1 C7 C2 175.5(3)
Ni1 N1 C7 C2 -3.1(5)
C3 C2 C7 N1 158.9(3)
C1 C2 C7 N1 -23.6(5)
C1 P1 C8 C9 155.8(3)
C14 P1 C8 C9 -93.2(3)
Ni1 P1 C8 C9 39.8(3)
C1 P1 C8 C13 -30.1(3)
C14 P1 C8 C13 80.8(3)
Ni1 P1 C8 C13 -146.1(2)
C13 C8 C9 C10 -1.5(5)
P1 C8 C9 C10 172.7(3)
C8 C9 C10 C11 0.9(5)
C9 C10 C11 C12 0.1(5)
C10 C11 C12 C13 -0.5(6)
C11 C12 C13 C8 -0.1(5)
C9 C8 C13 C12 1.1(5)
P1 C8 C13 C12 -172.9(3)
C1 P1 C14 C19 108.4(3)
C8 P1 C14 C19 -1.1(3)
Ni1 P1 C14 C19 -134.9(2)
C1 P1 C14 C15 -74.9(3)
C8 P1 C14 C15 175.7(3)
Ni1 P1 C14 C15 41.8(3)
C19 C14 C15 C16 0.1(5)
P1 C14 C15 C16 -176.8(3)
C14 C15 C16 C17 0.3(5)
C15 C16 C17 C18 -0.5(5)
C16 C17 C18 C19 0.4(5)
C17 C18 C19 C14 -0.1(5)
C15 C14 C19 C18 -0.2(5)
P1 C14 C19 C18 176.6(3)
C33 P2 C20 C25 -23.3(3)
C27 P2 C20 C25 89.4(3)
Ni1 P2 C20 C25 -143.8(2)
C33 P2 C20 C21 158.0(2)
C27 P2 C20 C21 -89.3(3)
Ni1 P2 C20 C21 37.5(3)
C25 C20 C21 C22 -0.3(4)
P2 C20 C21 C22 178.4(2)
C25 C20 C21 C26 -177.8(3)
P2 C20 C21 C26 0.9(4)
C20 C21 C22 C23 0.5(5)
C26 C21 C22 C23 178.2(3)
C21 C22 C23 C24 -0.5(5)
C22 C23 C24 C25 0.3(5)
C23 C24 C25 C20 -0.1(5)
C21 C20 C25 C24 0.1(5)
P2 C20 C25 C24 -178.6(2)
O2 N2 C26 C21 175.2(3)
Ni1 N2 C26 C21 -1.3(5)
C22 C21 C26 N2 155.8(3)
C20 C21 C26 N2 -26.7(5)
C33 P2 C27 C28 -95.5(3)
C20 P2 C27 C28 154.3(2)
Ni1 P2 C27 C28 35.7(3)
C33 P2 C27 C32 86.5(3)
C20 P2 C27 C32 -23.7(3)
Ni1 P2 C27 C32 -142.3(2)
C32 C27 C28 C29 -0.1(5)
P2 C27 C28 C29 -178.1(3)
C27 C28 C29 C30 0.4(5)
C28 C29 C30 C31 -0.7(5)
C29 C30 C31 C32 0.7(5)
C30 C31 C32 C27 -0.4(5)
C28 C27 C32 C31 0.1(5)
P2 C27 C32 C31 178.1(2)
C27 P2 C33 C38 -5.9(3)
C20 P2 C33 C38 105.2(3)
Ni1 P2 C33 C38 -139.7(2)
C27 P2 C33 C34 174.6(2)
C20 P2 C33 C34 -74.3(3)
Ni1 P2 C33 C34 40.8(3)
C38 C33 C34 C35 -0.8(5)
P2 C33 C34 C35 178.7(3)
C33 C34 C35 C36 0.6(5)
C34 C35 C36 C37 -0.3(5)
C35 C36 C37 C38 0.1(5)
C34 C33 C38 C37 0.6(5)
P2 C33 C38 C37 -178.9(3)
C36 C37 C38 C33 -0.2(5)
N4 Ni2 N3 C45 -144.9(4)
P3 Ni2 N3 C45 -35.9(3)
P4 Ni2 N3 C45 110.6(3)
N4 Ni2 N3 O3 32.0(4)
P3 Ni2 N3 O3 141.02(17)
P4 Ni2 N3 O3 -72.45(17)
N3 Ni2 N4 C64 -139.8(4)
P3 Ni2 N4 C64 112.4(3)
P4 Ni2 N4 C64 -34.4(3)
N3 Ni2 N4 O4 35.6(5)
P3 Ni2 N4 O4 -72.2(2)
P4 Ni2 N4 O4 141.0(2)
C52 P3 C39 C44 23.9(3)
C46 P3 C39 C44 -88.4(3)
Ni2 P3 C39 C44 146.3(2)
C52 P3 C39 C40 -160.5(2)
C46 P3 C39 C40 87.2(3)
Ni2 P3 C39 C40 -38.1(3)
C44 C39 C40 C41 1.0(4)
P3 C39 C40 C41 -174.7(2)
C44 C39 C40 C45 176.9(3)
P3 C39 C40 C45 1.2(4)
C39 C40 C41 C42 -1.2(4)
C45 C40 C41 C42 -177.4(3)
C40 C41 C42 C43 0.7(5)
C41 C42 C43 C44 0.1(5)
C42 C43 C44 C39 -0.3(5)
C40 C39 C44 C43 -0.2(5)
P3 C39 C44 C43 175.4(2)
O3 N3 C45 C40 -173.8(3)
Ni2 N3 C45 C40 2.6(5)
C41 C40 C45 N3 -160.1(3)
C39 C40 C45 N3 23.9(5)
C52 P3 C46 C51 -89.4(3)
C39 P3 C46 C51 19.2(3)
Ni2 P3 C46 C51 136.8(2)
C52 P3 C46 C47 93.9(3)
C39 P3 C46 C47 -157.5(3)
Ni2 P3 C46 C47 -39.9(3)
C51 C46 C47 C48 0.7(5)
P3 C46 C47 C48 177.5(3)
C46 C47 C48 C49 -0.4(5)
C47 C48 C49 C50 0.1(6)
C48 C49 C50 C51 0.1(6)
C47 C46 C51 C50 -0.5(5)
P3 C46 C51 C50 -177.2(3)
C49 C50 C51 C46 0.2(5)
C46 P3 C52 C57 13.7(3)
C39 P3 C52 C57 -95.1(3)
Ni2 P3 C52 C57 148.7(2)
C46 P3 C52 C53 -170.6(2)
C39 P3 C52 C53 80.6(3)
Ni2 P3 C52 C53 -35.6(3)
C57 C52 C53 C54 2.0(5)
P3 C52 C53 C54 -173.8(2)
C52 C53 C54 C55 -0.9(5)
C53 C54 C55 C56 -0.4(5)
C54 C55 C56 C57 0.6(5)
C55 C56 C57 C52 0.5(5)
C53 C52 C57 C56 -1.8(5)
P3 C52 C57 C56 173.8(3)
C71 P4 C58 C63 12.8(3)
C65 P4 C58 C63 -96.3(3)
Ni2 P4 C58 C63 138.5(2)
C71 P4 C58 C59 -170.7(2)
C65 P4 C58 C59 80.2(3)
Ni2 P4 C58 C59 -45.1(3)
C63 C58 C59 C60 4.5(4)
P4 C58 C59 C60 -172.1(2)
C63 C58 C59 C64 -176.7(3)
P4 C58 C59 C64 6.7(4)
C58 C59 C60 C61 -3.5(5)
C64 C59 C60 C61 177.7(3)
C59 C60 C61 C62 -0.1(5)
C60 C61 C62 C63 2.7(5)
C61 C62 C63 C58 -1.5(5)
C59 C58 C63 C62 -2.1(5)
P4 C58 C63 C62 174.4(3)
O4 N4 C64 C59 -176.9(3)
Ni2 N4 C64 C59 -2.0(5)
C60 C59 C64 N4 -156.5(3)
C58 C59 C64 N4 24.7(5)
C58 P4 C65 C66 -146.8(3)
C71 P4 C65 C66 102.5(3)
Ni2 P4 C65 C66 -30.9(3)
C58 P4 C65 C70 39.1(3)
C71 P4 C65 C70 -71.7(3)
Ni2 P4 C65 C70 155.0(2)
C70 C65 C66 C67 0.4(5)
P4 C65 C66 C67 -173.8(3)
C65 C66 C67 C68 1.5(5)
C66 C67 C68 C69 -1.8(5)
C67 C68 C69 C70 0.3(5)
C66 C65 C70 C69 -2.0(5)
P4 C65 C70 C69 172.1(2)
C68 C69 C70 C65 1.6(5)
C58 P4 C71 C76 -108.3(3)
C65 P4 C71 C76 1.7(3)
Ni2 P4 C71 C76 135.1(2)
C58 P4 C71 C72 73.2(3)
C65 P4 C71 C72 -176.8(3)
Ni2 P4 C71 C72 -43.4(3)
C76 C71 C72 C73 0.8(5)
P4 C71 C72 C73 179.4(3)
C71 C72 C73 C74 -0.8(5)
C72 C73 C74 C75 -0.1(5)
C73 C74 C75 C76 0.9(6)
C72 C71 C76 C75 0.0(5)
P4 C71 C76 C75 -178.5(3)
C74 C75 C76 C71 -0.8(5)
